data_8105380
loop_
_publ_author_name
'Yu, Xiang'
'Peng, Lu'
'Wang, Xin'
'Chen, Ya-Fang'

_publ_section_title
;
 Synthesis and crystal structure of
 3-N-acetyl-5-(pyridin-3-yl)-2-(quinolin-2-yl)-1,3,4-oxadiazoline,
 C18H14N4O2
;
_journal_issue 5
_journal_name_full 'Zeitschrift f\"ur Kristallographie - New Crystal Structures'
_journal_page_first 1067
_journal_page_last 1068
_journal_paper_doi 10.1515/ncrs-2020-0174
_journal_volume 235
_journal_year 2020
_chemical_formula_moiety 'C18 H14 N4 O2'
_chemical_formula_sum 'C18 H14 N4 O2'
_chemical_formula_weight 318.33
_space_group_crystal_system triclinic
_space_group_IT_number 2
_space_group_name_Hall '-P 1'
_space_group_name_H-M_alt 'P -1'
_atom_sites_solution_hydrogens geom
_cell_angle_alpha 61.6430(10)
_cell_angle_beta 73.600(2)
_cell_angle_gamma 75.397(2)
_cell_formula_units_Z 2
_cell_length_a 7.6557(7)
_cell_length_b 11.0905(8)
_cell_length_c 11.3544(9)
_cell_measurement_reflns_used 1358
_cell_measurement_temperature 298(2)
_cell_measurement_theta_max 28.114
_cell_measurement_theta_min 2.801
_cell_volume 805.86(11)
_computing_molecular_graphics
;
O. V. Dolomanov, L. J. Bourhis, R. J. Gildea, J. A. K. Howard and H. Puschmann,
OLEX2: a complete structure solution, refinement and analysis program.
J. Appl. Cryst. (2009). 42, 339-341.
;
_computing_publication_material
;
O. V. Dolomanov, L. J. Bourhis, R. J. Gildea, J. A. K. Howard and H. Puschmann,
OLEX2: a complete structure solution, refinement and analysis program.
J. Appl. Cryst. (2009). 42, 339-341.
;
_computing_structure_refinement
;
XL, G.M. Sheldrick, Acta Cryst.
(2008). A64, 112-122
;
_diffrn_ambient_temperature 298.15
_diffrn_measured_fraction_theta_full 0.963
_diffrn_measured_fraction_theta_max 0.963
_diffrn_measurement_device_type 'CCD area detector'
_diffrn_radiation_type MoK\a
_diffrn_radiation_wavelength 0.71073
_diffrn_reflns_av_R_equivalents 0.0293
_diffrn_reflns_av_unetI/netI 0.0669
_diffrn_reflns_Laue_measured_fraction_full 0.963
_diffrn_reflns_Laue_measured_fraction_max 0.963
_diffrn_reflns_limit_h_max 6
_diffrn_reflns_limit_h_min -9
_diffrn_reflns_limit_k_max 12
_diffrn_reflns_limit_k_min -13
_diffrn_reflns_limit_l_max 12
_diffrn_reflns_limit_l_min -13
_diffrn_reflns_number 3916
_diffrn_reflns_point_group_measured_fraction_full 0.963
_diffrn_reflns_point_group_measured_fraction_max 0.963
_diffrn_reflns_theta_full 25.020
_diffrn_reflns_theta_max 25.020
_diffrn_reflns_theta_min 2.801
_exptl_absorpt_coefficient_mu 0.089
_exptl_crystal_density_diffrn 1.312
_exptl_crystal_description block
_exptl_crystal_F_000 332
_exptl_crystal_size_max 0.450
_exptl_crystal_size_mid 0.440
_exptl_crystal_size_min 0.400
_refine_diff_density_max 0.214
_refine_diff_density_min -0.240
_refine_diff_density_rms 0.056
_refine_ls_extinction_coef .
_refine_ls_extinction_method none
_refine_ls_goodness_of_fit_ref 0.939
_refine_ls_hydrogen_treatment constr
_refine_ls_matrix_type full
_refine_ls_number_parameters 218
_refine_ls_number_reflns 2736
_refine_ls_number_restraints 0
_refine_ls_restrained_S_all 0.939
_refine_ls_R_factor_all 0.0976
_refine_ls_R_factor_gt 0.0609
_refine_ls_shift/su_max 0.000
_refine_ls_shift/su_mean 0.000
_refine_ls_structure_factor_coef Fsqd
_refine_ls_weighting_details 'w=1/[\s^2^(Fo^2^)+(0.0937P)^2^] where P=(Fo^2^+2Fc^2^)/3'
_refine_ls_weighting_scheme calc
_refine_ls_wR_factor_gt 0.1478
_refine_ls_wR_factor_ref 0.1633
_reflns_Friedel_coverage 0.000
_reflns_Friedel_fraction_full .
_reflns_Friedel_fraction_max .
_reflns_number_gt 1688
_reflns_number_total 2736
_reflns_threshold_expression 'I > 2\s(I)'
_cod_data_source_file suppl_ncrs-2020-0174_suppl.cif
_cod_data_source_block 191105c
_cod_database_code 8105380
_shelx_estimated_absorpt_t_max 0.965
_shelx_estimated_absorpt_t_min 0.961
_shelx_shelxl_version_number 2014/7
_shelx_space_group_comment
;
The symmetry employed for this shelxl refinement is uniquely defined
by the following loop, which should always be used as a source of
symmetry information in preference to the above space-group names.
They are only intended as comments.
;

loop_
_space_group_symop_operation_xyz
'x, y, z'
'-x, -y, -z'

loop_
_atom_site_label
_atom_site_type_symbol
_atom_site_fract_x
_atom_site_fract_y
_atom_site_fract_z
_atom_site_U_iso_or_equiv
_atom_site_adp_type
_atom_site_occupancy
_atom_site_site_symmetry_order
_atom_site_calc_flag
_atom_site_refinement_flags_posn
_atom_site_refinement_flags_adp
_atom_site_refinement_flags_occupancy
_atom_site_disorder_assembly
_atom_site_disorder_group
O1 O 0.9068(2) 0.39481(18) 0.3208(2) 0.0422(5) Uani 1 1 d . . . . .
O2 O 0.7590(3) 0.0015(2) 0.5539(2) 0.0575(6) Uani 1 1 d . . . . .
N1 N 0.7505(3) 0.2260(2) 0.4974(2) 0.0416(6) Uani 1 1 d . . . . .
N2 N 0.7144(3) 0.3405(2) 0.5279(3) 0.0418(6) Uani 1 1 d . . . . .
N3 N 0.9516(3) 0.7840(2) 0.2686(3) 0.0514(7) Uani 1 1 d . . . . .
N4 N 0.6239(3) 0.3030(2) 0.2498(2) 0.0383(6) Uani 1 1 d . . . . .
C1 C 0.8080(3) 0.4322(3) 0.4232(3) 0.0344(7) Uani 1 1 d . . . . .
C2 C 0.8777(4) 0.2529(3) 0.3643(3) 0.0384(7) Uani 1 1 d . . . . .
H2 H 0.9937 0.1900 0.3780 0.046 Uiso 1 1 calc R U . . .
C3 C 0.9303(4) 0.6579(3) 0.2907(3) 0.0432(8) Uani 1 1 d . . . . .
H3 H 0.9938 0.6267 0.2253 0.052 Uiso 1 1 calc R U . . .
C4 C 0.8186(4) 0.5703(3) 0.4059(3) 0.0338(7) Uani 1 1 d . . . . .
C5 C 0.7217(4) 0.6185(3) 0.5040(3) 0.0384(7) Uani 1 1 d . . . . .
H5 H 0.6451 0.5642 0.5815 0.046 Uiso 1 1 calc R U . . .
C6 C 0.7420(4) 0.7481(3) 0.4833(3) 0.0418(7) Uani 1 1 d . . . . .
H6 H 0.6800 0.7822 0.5469 0.050 Uiso 1 1 calc R U . . .
C7 C 0.8572(4) 0.8263(3) 0.3656(3) 0.0470(8) Uani 1 1 d . . . . .
H7 H 0.8700 0.9131 0.3528 0.056 Uiso 1 1 calc R U . . .
C8 C 0.8000(4) 0.2477(3) 0.2575(3) 0.0358(7) Uani 1 1 d . . . . .
C9 C 0.9168(4) 0.1899(3) 0.1694(3) 0.0419(7) Uani 1 1 d . . . . .
H9 H 1.0372 0.1511 0.1804 0.050 Uiso 1 1 calc R U . . .
C10 C 0.8507(4) 0.1919(3) 0.0687(3) 0.0488(8) Uani 1 1 d . . . . .
H10 H 0.9255 0.1540 0.0108 0.059 Uiso 1 1 calc R U . . .
C11 C 0.6653(4) 0.2529(3) 0.0529(3) 0.0432(8) Uani 1 1 d . . . . .
C12 C 0.5560(4) 0.3057(3) 0.1471(3) 0.0382(7) Uani 1 1 d . . . . .
C13 C 0.3697(4) 0.3666(3) 0.1346(3) 0.0507(8) Uani 1 1 d . . . . .
H13 H 0.2964 0.3997 0.1967 0.061 Uiso 1 1 calc R U . . .
C14 C 0.2982(5) 0.3765(4) 0.0314(4) 0.0668(10) Uani 1 1 d . . . . .
H14 H 0.1771 0.4165 0.0238 0.080 Uiso 1 1 calc R U . . .
C15 C 0.4085(6) 0.3259(4) -0.0633(4) 0.0757(11) Uani 1 1 d . . . . .
H15 H 0.3592 0.3341 -0.1332 0.091 Uiso 1 1 calc R U . . .
C16 C 0.5878(6) 0.2649(4) -0.0537(4) 0.0655(10) Uani 1 1 d . . . . .
H16 H 0.6581 0.2315 -0.1164 0.079 Uiso 1 1 calc R U . . .
C17 C 0.7078(4) 0.0961(3) 0.5885(3) 0.0422(8) Uani 1 1 d . . . . .
C18 C 0.6002(5) 0.0792(3) 0.7292(3) 0.0604(9) Uani 1 1 d . . . . .
H18A H 0.5387 -0.0010 0.7715 0.091 Uiso 1 1 calc R U . . .
H18B H 0.5110 0.1598 0.7206 0.091 Uiso 1 1 calc R U . . .
H18C H 0.6831 0.0682 0.7843 0.091 Uiso 1 1 calc R U . . .

loop_
_atom_site_aniso_label
_atom_site_aniso_U_11
_atom_site_aniso_U_22
_atom_site_aniso_U_33
_atom_site_aniso_U_23
_atom_site_aniso_U_13
_atom_site_aniso_U_12
O1 0.0452(12) 0.0438(11) 0.0463(13) -0.0253(10) -0.0061(10) -0.0115(9)
O2 0.0692(15) 0.0396(12) 0.0691(17) -0.0266(12) -0.0180(12) -0.0049(10)
N1 0.0549(16) 0.0343(13) 0.0405(15) -0.0178(12) -0.0148(12) -0.0048(11)
N2 0.0496(15) 0.0362(13) 0.0443(16) -0.0183(12) -0.0159(12) -0.0046(11)
N3 0.0636(18) 0.0437(15) 0.0453(17) -0.0187(13) -0.0008(14) -0.0173(13)
N4 0.0384(14) 0.0412(14) 0.0367(15) -0.0178(11) -0.0068(11) -0.0061(11)
C1 0.0328(15) 0.0394(16) 0.0354(18) -0.0175(14) -0.0150(13) -0.0001(12)
C2 0.0385(16) 0.0382(16) 0.0426(19) -0.0213(14) -0.0127(14) 0.0016(12)
C3 0.0515(19) 0.0451(17) 0.0361(19) -0.0214(15) -0.0054(15) -0.0076(14)
C4 0.0327(15) 0.0365(15) 0.0318(17) -0.0122(13) -0.0114(13) -0.0033(12)
C5 0.0385(16) 0.0416(17) 0.0340(18) -0.0146(14) -0.0081(13) -0.0062(13)
C6 0.0480(18) 0.0400(17) 0.0409(19) -0.0217(15) -0.0078(14) -0.0043(14)
C7 0.061(2) 0.0379(17) 0.048(2) -0.0184(15) -0.0158(16) -0.0104(14)
C8 0.0407(17) 0.0315(15) 0.0348(18) -0.0143(13) -0.0037(13) -0.0086(12)
C9 0.0429(17) 0.0391(16) 0.0407(19) -0.0182(14) -0.0016(14) -0.0064(13)
C10 0.061(2) 0.0489(19) 0.040(2) -0.0269(16) 0.0027(16) -0.0116(16)
C11 0.058(2) 0.0428(17) 0.0318(18) -0.0125(14) -0.0066(15) -0.0220(15)
C12 0.0433(17) 0.0406(16) 0.0292(17) -0.0098(13) -0.0042(13) -0.0177(13)
C13 0.0440(19) 0.056(2) 0.044(2) -0.0104(16) -0.0116(15) -0.0134(15)
C14 0.063(2) 0.069(2) 0.065(3) -0.010(2) -0.029(2) -0.0234(18)
C15 0.095(3) 0.086(3) 0.062(3) -0.021(2) -0.039(2) -0.034(2)
C16 0.092(3) 0.072(2) 0.049(2) -0.0263(19) -0.018(2) -0.032(2)
C17 0.0458(18) 0.0360(17) 0.048(2) -0.0140(15) -0.0223(15) -0.0042(13)
C18 0.082(3) 0.049(2) 0.047(2) -0.0133(16) -0.0149(19) -0.0173(17)

loop_
_atom_type_symbol
_atom_type_description
_atom_type_scat_dispersion_real
_atom_type_scat_dispersion_imag
_atom_type_scat_source
C C 0.0033 0.0016 'International Tables Vol C Tables 4.2.6.8 and 6.1.1.4'
H H 0.0000 0.0000 'International Tables Vol C Tables 4.2.6.8 and 6.1.1.4'
N N 0.0061 0.0033 'International Tables Vol C Tables 4.2.6.8 and 6.1.1.4'
O O 0.0106 0.0060 'International Tables Vol C Tables 4.2.6.8 and 6.1.1.4'

loop_
_geom_angle_atom_site_label_1
_geom_angle_atom_site_label_2
_geom_angle_atom_site_label_3
_geom_angle
_geom_angle_site_symmetry_1
_geom_angle_site_symmetry_3
C1 O1 C2 106.8(2) . .
N2 N1 C2 111.6(2) . .
C17 N1 N2 124.9(2) . .
C17 N1 C2 122.2(2) . .
C1 N2 N1 104.3(2) . .
C3 N3 C7 116.3(2) . .
C8 N4 C12 117.0(2) . .
O1 C1 C4 117.6(2) . .
N2 C1 O1 116.6(2) . .
N2 C1 C4 125.8(2) . .
O1 C2 N1 100.74(18) . .
O1 C2 H2 110.3 . .
O1 C2 C8 109.6(2) . .
N1 C2 H2 110.3 . .
N1 C2 C8 115.3(2) . .
C8 C2 H2 110.3 . .
N3 C3 H3 117.8 . .
N3 C3 C4 124.4(3) . .
C4 C3 H3 117.8 . .
C3 C4 C1 120.5(2) . .
C3 C4 C5 117.6(2) . .
C5 C4 C1 121.9(2) . .
C4 C5 H5 120.5 . .
C6 C5 C4 119.0(3) . .
C6 C5 H5 120.5 . .
C5 C6 H6 120.7 . .
C5 C6 C7 118.6(3) . .
C7 C6 H6 120.7 . .
N3 C7 C6 124.1(3) . .
N3 C7 H7 117.9 . .
C6 C7 H7 117.9 . .
N4 C8 C2 117.0(2) . .
N4 C8 C9 123.7(3) . .
C9 C8 C2 119.3(2) . .
C8 C9 H9 120.2 . .
C10 C9 C8 119.5(3) . .
C10 C9 H9 120.2 . .
C9 C10 H10 120.3 . .
C9 C10 C11 119.4(3) . .
C11 C10 H10 120.3 . .
C10 C11 C16 123.0(3) . .
C12 C11 C10 117.6(3) . .
C12 C11 C16 119.3(3) . .
N4 C12 C11 122.6(3) . .
N4 C12 C13 118.3(3) . .
C11 C12 C13 119.1(3) . .
C12 C13 H13 119.8 . .
C14 C13 C12 120.5(3) . .
C14 C13 H13 119.8 . .
C13 C14 H14 119.9 . .
C13 C14 C15 120.1(3) . .
C15 C14 H14 119.9 . .
C14 C15 H15 119.4 . .
C16 C15 C14 121.2(3) . .
C16 C15 H15 119.4 . .
C11 C16 H16 120.1 . .
C15 C16 C11 119.8(3) . .
C15 C16 H16 120.1 . .
O2 C17 N1 119.3(3) . .
O2 C17 C18 124.1(3) . .
N1 C17 C18 116.6(2) . .
C17 C18 H18A 109.5 . .
C17 C18 H18B 109.5 . .
C17 C18 H18C 109.5 . .
H18A C18 H18B 109.5 . .
H18A C18 H18C 109.5 . .
H18B C18 H18C 109.5 . .

loop_
_geom_bond_atom_site_label_1
_geom_bond_atom_site_label_2
_geom_bond_distance
_geom_bond_site_symmetry_2
O1 C1 1.379(3) .
O1 C2 1.466(3) .
O2 C17 1.227(3) .
N1 N2 1.413(3) .
N1 C2 1.486(3) .
N1 C17 1.372(3) .
N2 C1 1.303(3) .
N3 C3 1.342(3) .
N3 C7 1.351(4) .
N4 C8 1.341(3) .
N4 C12 1.390(4) .
C1 C4 1.469(3) .
C2 H2 0.9800 .
C2 C8 1.523(4) .
C3 H3 0.9300 .
C3 C4 1.402(4) .
C4 C5 1.406(4) .
C5 H5 0.9300 .
C5 C6 1.384(4) .
C6 H6 0.9300 .
C6 C7 1.391(4) .
C7 H7 0.9300 .
C8 C9 1.424(4) .
C9 H9 0.9300 .
C9 C10 1.364(4) .
C10 H10 0.9300 .
C10 C11 1.431(4) .
C11 C12 1.426(4) .
C11 C16 1.431(4) .
C12 C13 1.431(4) .
C13 H13 0.9300 .
C13 C14 1.377(5) .
C14 H14 0.9300 .
C14 C15 1.416(5) .
C15 H15 0.9300 .
C15 C16 1.378(5) .
C16 H16 0.9300 .
C17 C18 1.521(4) .
C18 H18A 0.9600 .
C18 H18B 0.9600 .
C18 H18C 0.9600 .
